data_2211502
loop_
_publ_author_name
'Clausen, Henrik F.'
'Overgaard, Jacob'
'Poulsen, Rasmus D.'
'Morgenroth, Wolfgang'
'Iversen, Bo B.'

_publ_section_title
;An Eu-based metal--organic framework:
 poly[[tris(\m~4~-benzene-1,4-dicarboxylato)bis(\m~2~-<i>N</i>,<i>N</i>-diethylformamide)dieuropium(III)]
 0.7-hydrate]
;
_journal_coeditor_code LH2226
_journal_issue 12
_journal_name_full 'Acta Crystallographica Section E'
_journal_page_first m3333
_journal_page_last m3335
_journal_paper_doi 10.1107/S1600536806047143
_journal_volume 62
_journal_year 2006
_chemical_formula_iupac '[Eu2 (C8 H4 O4)3 (C5 H11 N O)2], 0.7H2 O'
_chemical_formula_moiety 'C17 H17 Eu N O7, 0.35 H2O'
_chemical_formula_sum 'C17 H17.7 Eu N O7.35'
_chemical_formula_weight 505.08
_chemical_name_systematic
;
poly[[tris(\m~4~-benzene-1,4-dicarboxylato)bis(\m~2~-N,N-
diethylformamide)dieuropium(III)] 0.7-hydrate]
;
_space_group_IT_number 15
_symmetry_cell_setting monoclinic
_symmetry_space_group_name_Hall '-C 2yc'
_symmetry_space_group_name_H-M 'C 1 2/c 1'
_atom_sites_solution_hydrogens geom
_atom_sites_solution_primary direct
_atom_sites_solution_secondary difmap
_audit_creation_method SHELXL-97
_cell_angle_alpha 90.00
_cell_angle_beta 108.91(3)
_cell_angle_gamma 90.00
_cell_formula_units_Z 8
_cell_length_a 18.010(7)
_cell_length_b 11.478(7)
_cell_length_c 18.743(12)
_cell_measurement_reflns_used 57266
_cell_measurement_temperature 100(2)
_cell_measurement_theta_max 38.83
_cell_measurement_theta_min 1.73
_cell_volume 3665(4)
_computing_cell_refinement XDS2004
_computing_data_collection 'program (reference)?'
_computing_data_reduction 'XDS2004 (Kabsch, 1993)'
_computing_molecular_graphics 'XSHELL (Version 4.02)'
_computing_publication_material 'enCIFer (Version 1.2; Allen <i>et al.</i>,  2004)'
_computing_structure_refinement 'SHELXL97 (Sheldrick, 1997)'
_computing_structure_solution 'SHELXS97 (Sheldrick, 1997)'
_diffrn_ambient_temperature 100(2)
_diffrn_detector_area_resol_mean 12.65
_diffrn_measured_fraction_theta_full 0.975
_diffrn_measured_fraction_theta_max 0.975
_diffrn_measurement_device_type 'Huber four-circle'
_diffrn_measurement_method \f
_diffrn_radiation_monochromator 'double crystal Si 111 monochr'
_diffrn_radiation_source 'D3, Hasylab, Hamburg'
_diffrn_radiation_type synchrotron
_diffrn_radiation_wavelength 0.55000
_diffrn_reflns_av_R_equivalents 0.126
_diffrn_reflns_av_sigmaI/netI 0.0353
_diffrn_reflns_limit_h_max 40
_diffrn_reflns_limit_h_min 0
_diffrn_reflns_limit_k_max 25
_diffrn_reflns_limit_k_min 0
_diffrn_reflns_limit_l_max 39
_diffrn_reflns_limit_l_min -42
_diffrn_reflns_number 424451
_diffrn_reflns_reduction_process
;
Scaled and merged with XSCALE
W.J. Kabsch, (1993) J. Appl. Cryst. 26, 795-800
;
_diffrn_reflns_theta_full 38.81
_diffrn_reflns_theta_max 38.81
_diffrn_reflns_theta_min 1.73
_diffrn_standards_number 0
_exptl_absorpt_coefficient_mu 1.626
_exptl_absorpt_correction_type none
_exptl_absorpt_process_details
;
;
_exptl_crystal_colour white
_exptl_crystal_density_diffrn 1.831
_exptl_crystal_density_method 'not measured'
_exptl_crystal_description rectuangular
_exptl_crystal_F_000 1982
_exptl_crystal_size_max 0.100
_exptl_crystal_size_mid 0.100
_exptl_crystal_size_min 0.075
_refine_diff_density_max 3.467
_refine_diff_density_min -3.257
_refine_ls_extinction_coef 0.00453(17)
_refine_ls_extinction_expression Fc^*^=kFc[1+0.001xFc^2^\l^3^/sin(2\q)]^-1/4^
_refine_ls_extinction_method SHELXL97
_refine_ls_goodness_of_fit_ref 1.052
_refine_ls_hydrogen_treatment constr
_refine_ls_matrix_type full
_refine_ls_number_parameters 288
_refine_ls_number_reflns 22159
_refine_ls_number_restraints 13
_refine_ls_restrained_S_all 1.055
_refine_ls_R_factor_all 0.0445
_refine_ls_R_factor_gt 0.0366
_refine_ls_shift/su_max 0.011
_refine_ls_shift/su_mean 0.000
_refine_ls_structure_factor_coef Fsqd
_refine_ls_weighting_details 'calc w=1/[\s^2^(Fo^2^)+(0.0449P)^2^+7.3908P] where P=(Fo^2^+2Fc^2^)/3'
_refine_ls_weighting_scheme calc
_refine_ls_wR_factor_gt 0.0865
_refine_ls_wR_factor_ref 0.0899
_reflns_number_gt 19344
_reflns_number_total 22159
_reflns_threshold_expression >2sigma(I)
_cod_data_source_file lh2226.cif
_cod_data_source_block I
_cod_original_sg_symbol_H-M 'C 2/c'
_cod_database_code 2211502
_cod_database_fobs_code 2211502

loop_
_symmetry_equiv_pos_as_xyz
'x, y, z'
'-x, y, -z+1/2'
'x+1/2, y+1/2, z'
'-x+1/2, y+1/2, -z+1/2'
'-x, -y, -z'
'x, -y, z-1/2'
'-x+1/2, -y+1/2, -z'
'x+1/2, -y+1/2, z-1/2'

loop_
_atom_site_type_symbol
_atom_site_label
_atom_site_fract_x
_atom_site_fract_y
_atom_site_fract_z
_atom_site_U_iso_or_equiv
_atom_site_adp_type
_atom_site_calc_flag
_atom_site_refinement_flags
_atom_site_occupancy
_atom_site_disorder_assembly
_atom_site_disorder_group
Eu Eu1 0.498091(3) 0.058967(4) 0.898036(3) 0.006960(10) Uani d . 1 . .
O O1 0.40982(7) 0.05628(11) 0.77564(6) 0.01829(19) Uani d . 1 . .
O O2 0.58662(5) 0.01120(9) 0.83855(5) 0.01167(11) Uani d . 1 . .
O O8 0.56978(8) 0.17803(12) 0.99946(6) 0.0222(2) Uani d . 1 . .
O O9 0.42636(12) -0.11407(17) 0.88661(7) 0.0408(5) Uani d . 1 . .
O O11 0.39304(7) 0.18172(11) 0.90617(6) 0.01712(16) Uani d . 1 . .
O O12 0.42060(7) 0.06532(11) 1.00488(8) 0.0209(2) Uani d . 1 . .
O O15 0.52735(8) 0.24314(10) 0.84810(7) 0.01913(17) Uani d . 1 . .
N N15 0.55747(17) 0.43506(14) 0.86723(17) 0.0381(5) Uani d D 1 . .
C C1 0.38204(6) 0.05873(10) 0.70580(6) 0.01068(13) Uani d . 1 . .
C C2 0.80553(7) 0.37928(11) 1.17100(6) 0.01217(14) Uani d . 1 . .
C C3 0.77018(9) 0.32070(15) 1.21686(7) 0.0185(2) Uani d . 1 . .
H H3 0.7924 0.3242 1.2690 0.022 Uiso calc R 1 . .
C C4 0.70182(12) 0.25721(18) 1.18462(7) 0.0256(4) Uani d . 1 . .
H H4 0.6785 0.2180 1.2152 0.031 Uiso calc R 1 . .
C C5 0.66815(11) 0.25224(15) 1.10620(7) 0.0222(3) Uani d . 1 . .
C C6 0.70235(9) 0.31309(13) 1.06052(7) 0.0182(2) Uani d . 1 . .
H H6 0.6791 0.3116 1.0084 0.022 Uiso calc R 1 . .
C C7 0.77102(8) 0.37592(13) 1.09267(6) 0.01507(18) Uani d . 1 . .
H H7 0.7940 0.4158 1.0620 0.018 Uiso calc R 1 . .
C C8 0.59804(13) 0.17659(17) 1.07025(8) 0.0267(4) Uani d . 1 . .
C C11 0.37941(7) 0.14514(13) 0.96395(8) 0.01517(18) Uani d . 1 . .
C C12 0.31243(8) 0.19848(13) 0.98321(8) 0.01555(19) Uani d . 1 . .
C C13 0.30288(9) 0.17871(14) 1.05310(8) 0.0187(2) Uani d . 1 . .
H H13 0.3381 0.1314 1.0885 0.022 Uiso calc R 1 . .
C C14 0.25960(9) 0.26990(15) 0.93044(8) 0.0204(3) Uani d . 1 . .
H H14 0.2662 0.2832 0.8839 0.024 Uiso calc R 1 . .
C C15 0.5187(2) 0.33910(18) 0.8711(2) 0.0492(9) Uani d . 1 A .
H H15 0.4804 0.3459 0.8942 0.059 Uiso calc R 1 . .
C C16A 0.6342(3) 0.4262(4) 0.8584(4) 0.0350(10) Uani d PD 0.475(3) A 2
H H16A 0.6457 0.3446 0.8534 0.042 Uiso calc PR 0.475(3) A 2
H H16B 0.6731 0.4555 0.9038 0.042 Uiso calc PR 0.475(3) A 2
C C18A 0.6420(7) 0.4906(12) 0.7926(7) 0.086(4) Uani d PD 0.475(3) A 2
H H18A 0.6102 0.4539 0.7469 0.129 Uiso calc PR 0.475(3) A 2
H H18B 0.6959 0.4899 0.7944 0.129 Uiso calc PR 0.475(3) A 2
H H18C 0.6250 0.5696 0.7939 0.129 Uiso calc PR 0.475(3) A 2
C C16B 0.6014(3) 0.4414(3) 0.8133(3) 0.0299(8) Uani d PD 0.525(3) A 3
H H16C 0.5774 0.5005 0.7760 0.036 Uiso calc PR 0.525(3) A 3
H H16D 0.5959 0.3674 0.7871 0.036 Uiso calc PR 0.525(3) A 3
C C18B 0.6870(4) 0.4684(8) 0.8469(6) 0.060(2) Uani d PD 0.525(3) A 3
H H18D 0.6934 0.5436 0.8706 0.089 Uiso calc PR 0.525(3) A 3
H H18E 0.7108 0.4686 0.8079 0.089 Uiso calc PR 0.525(3) A 3
H H18F 0.7118 0.4103 0.8838 0.089 Uiso calc PR 0.525(3) A 3
C C17A 0.5233(3) 0.5452(3) 0.8816(3) 0.0303(9) Uani d PD 0.475(3) A 4
H H17A 0.4677 0.5358 0.8740 0.036 Uiso calc PR 0.475(3) A 4
H H17B 0.5298 0.6057 0.8480 0.036 Uiso calc PR 0.475(3) A 4
C C19A 0.5668(4) 0.5764(6) 0.9623(4) 0.052(2) Uani d PD 0.475(3) A 4
H H19A 0.5619 0.5140 0.9946 0.078 Uiso calc PR 0.475(3) A 4
H H19B 0.5450 0.6463 0.9754 0.078 Uiso calc PR 0.475(3) A 4
H H19C 0.6212 0.5887 0.9684 0.078 Uiso calc PR 0.475(3) A 4
C C17B 0.5679(4) 0.5393(4) 0.9200(5) 0.0542(19) Uani d PD 0.525(3) A 5
H H17C 0.5557 0.5166 0.9648 0.065 Uiso calc PR 0.525(3) A 5
H H17D 0.6220 0.5653 0.9355 0.065 Uiso calc PR 0.525(3) A 5
C C19B 0.5152(6) 0.6364(6) 0.8812(8) 0.113(5) Uani d PD 0.525(3) A 5
H H19D 0.5272 0.6585 0.8368 0.169 Uiso calc PR 0.525(3) A 5
H H19E 0.5228 0.7019 0.9146 0.169 Uiso calc PR 0.525(3) A 5
H H19F 0.4615 0.6112 0.8672 0.169 Uiso calc PR 0.525(3) A 5
O O99 0.4752(5) 0.7751(5) 0.7560(4) 0.047(2) Uani d P 0.350(8) . .

loop_
_atom_site_aniso_label
_atom_site_aniso_U_11
_atom_site_aniso_U_22
_atom_site_aniso_U_33
_atom_site_aniso_U_12
_atom_site_aniso_U_13
_atom_site_aniso_U_23
Eu1 0.00569(2) 0.00944(2) 0.00551(2) 0.000410(10) 0.001510(10) -0.000210(10)
O1 0.0123(3) 0.0333(6) 0.0073(3) 0.0056(3) 0.0004(2) -0.0010(3)
O2 0.0094(2) 0.0166(3) 0.0099(2) 0.0020(2) 0.0044(2) 0.0015(2)
O8 0.0301(5) 0.0240(5) 0.0087(3) -0.0159(4) 0.0012(3) -0.0021(3)
O9 0.0594(11) 0.0475(9) 0.0106(4) -0.0440(9) 0.0045(5) -0.0021(4)
O11 0.0174(4) 0.0221(4) 0.0154(3) 0.0096(3) 0.0102(3) 0.0065(3)
O12 0.0170(4) 0.0248(5) 0.0248(5) 0.0137(3) 0.0121(4) 0.0136(4)
O15 0.0264(5) 0.0158(4) 0.0162(4) -0.0012(3) 0.0082(4) 0.0027(3)
N15 0.0541(14) 0.0132(5) 0.0595(15) 0.0017(6) 0.0359(13) 0.0027(6)
C1 0.0083(3) 0.0158(4) 0.0074(3) -0.0003(3) 0.0017(2) -0.0005(3)
C2 0.0135(4) 0.0150(4) 0.0071(3) -0.0028(3) 0.0020(3) -0.0006(3)
C3 0.0218(5) 0.0251(6) 0.0072(3) -0.0123(4) 0.0027(3) -0.0010(3)
C4 0.0331(8) 0.0334(8) 0.0080(4) -0.0228(7) 0.0033(4) -0.0012(4)
C5 0.0306(7) 0.0247(6) 0.0083(3) -0.0182(5) 0.0021(4) -0.0021(4)
C6 0.0235(5) 0.0211(5) 0.0072(3) -0.0113(4) 0.0012(3) -0.0009(3)
C7 0.0171(4) 0.0193(5) 0.0076(3) -0.0062(4) 0.0024(3) -0.0001(3)
C8 0.0383(8) 0.0293(7) 0.0089(4) -0.0247(7) 0.0025(4) -0.0021(4)
C11 0.0132(4) 0.0191(5) 0.0164(4) 0.0092(3) 0.0092(3) 0.0069(3)
C12 0.0139(4) 0.0200(5) 0.0161(4) 0.0099(3) 0.0094(3) 0.0082(4)
C13 0.0177(5) 0.0249(6) 0.0168(4) 0.0139(4) 0.0103(4) 0.0105(4)
C14 0.0198(5) 0.0288(6) 0.0171(5) 0.0160(5) 0.0122(4) 0.0118(4)
C15 0.0695(19) 0.0140(6) 0.093(2) 0.0074(8) 0.066(2) 0.0081(9)
C16A 0.042(3) 0.0231(17) 0.046(3) -0.0012(16) 0.023(2) 0.0059(17)
C18A 0.084(7) 0.101(9) 0.096(8) 0.027(6) 0.062(7) 0.064(7)
C16B 0.0315(18) 0.0223(13) 0.037(2) -0.0065(11) 0.0122(16) 0.0090(12)
C18B 0.034(3) 0.058(4) 0.082(6) -0.008(3) 0.012(3) 0.005(4)
C17A 0.033(2) 0.0117(11) 0.045(3) 0.0007(11) 0.0108(19) -0.0031(12)
C19A 0.046(3) 0.035(3) 0.070(5) -0.004(2) 0.012(3) -0.032(3)
C17B 0.054(4) 0.0226(17) 0.089(6) -0.009(2) 0.027(4) -0.022(3)
C19B 0.059(4) 0.040(3) 0.183(12) 0.020(3) -0.039(6) -0.055(5)
O99 0.083(6) 0.027(2) 0.039(3) -0.005(3) 0.030(3) 0.003(2)

loop_
_atom_type_symbol
_atom_type_description
_atom_type_scat_dispersion_real
_atom_type_scat_dispersion_imag
_atom_type_scat_source
C C 0.0015 0.0009 'International Tables Vol C Tables 4.2.6.8 and 6.1.1.4'
H H 0.0000 0.0000 'International Tables Vol C Tables 4.2.6.8 and 6.1.1.4'
N N 0.0030 0.0019 'International Tables Vol C Tables 4.2.6.8 and 6.1.1.4'
O O 0.0056 0.0036 'International Tables Vol C Tables 4.2.6.8 and 6.1.1.4'
Eu Eu -0.3977 2.4351 'International Tables Vol C Tables 4.2.6.8 and 6.1.1.4'

loop_
_geom_angle_atom_site_label_1
_geom_angle_atom_site_label_2
_geom_angle_atom_site_label_3
_geom_angle_site_symmetry_1
_geom_angle_site_symmetry_3
_geom_angle
O2 Eu1 O1 . . 82.99(5)
O2 Eu1 O9 . . 101.72(7)
O1 Eu1 O9 . . 73.65(5)
O2 Eu1 O8 . . 104.23(6)
O1 Eu1 O8 . . 145.32(5)
O9 Eu1 O8 . . 135.02(5)
O2 Eu1 O12 . 5_657 82.92(5)
O1 Eu1 O12 . 5_657 142.42(5)
O9 Eu1 O12 . 5_657 75.41(7)
O8 Eu1 O12 . 5_657 72.13(7)
O2 Eu1 O11 . . 149.14(4)
O1 Eu1 O11 . . 76.72(5)
O9 Eu1 O11 . . 94.63(8)
O8 Eu1 O11 . . 81.12(6)
O12 Eu1 O11 5_657 . 126.85(5)
O2 Eu1 O15 . . 75.48(5)
O1 Eu1 O15 . . 78.28(5)
O9 Eu1 O15 . . 151.91(5)
O8 Eu1 O15 . . 71.14(6)
O12 Eu1 O15 5_657 . 130.67(5)
O11 Eu1 O15 . . 77.79(5)
O2 Eu1 O12 . . 161.08(3)
O1 Eu1 O12 . . 111.53(6)
O9 Eu1 O12 . . 72.42(6)
O8 Eu1 O12 . . 71.12(6)
O12 Eu1 O12 5_657 . 78.20(5)
O11 Eu1 O12 . . 49.57(4)
O15 Eu1 O12 . . 118.29(4)
O2 Eu1 C11 . . 173.39(3)
O1 Eu1 C11 . . 93.48(6)
O9 Eu1 C11 . . 82.54(7)
O8 Eu1 C11 . . 75.57(6)
O12 Eu1 C11 5_657 . 103.15(5)
O11 Eu1 C11 . . 24.35(4)
O15 Eu1 C11 . . 98.37(5)
O12 Eu1 C11 . . 25.24(3)
O2 Eu1 Eu1 . 5_657 125.49(4)
O1 Eu1 Eu1 . 5_657 136.48(4)
O9 Eu1 Eu1 . 5_657 68.99(4)
O8 Eu1 Eu1 . 5_657 66.04(5)
O12 Eu1 Eu1 5_657 5_657 42.57(4)
O11 Eu1 Eu1 . 5_657 84.76(4)
O15 Eu1 Eu1 . 5_657 135.67(3)
O12 Eu1 Eu1 . 5_657 35.63(3)
C11 Eu1 Eu1 . 5_657 60.67(4)
C1 O1 Eu1 . . 162.10(10)
C1 O2 Eu1 2_656 . 138.06(9)
C8 O8 Eu1 . . 140.50(11)
C8 O9 Eu1 5_657 . 136.09(11)
C11 O11 Eu1 . . 103.67(8)
C11 O12 Eu1 . 5_657 168.82(13)
C11 O12 Eu1 . . 85.14(9)
Eu1 O12 Eu1 5_657 . 101.80(5)
C15 O15 Eu1 . . 125.67(15)
C15 N15 C16A . . 119.3(3)
C15 N15 C17A . . 116.6(3)
C16A N15 C17A . . 123.6(3)
C15 N15 C16B . . 119.4(2)
C17A N15 C16B . . 115.7(3)
C15 N15 C17B . . 125.2(4)
C16A N15 C17B . . 102.0(4)
C16B N15 C17B . . 115.2(4)
O1 C1 O2 . 2_656 124.61(12)
O1 C1 C2 . 8_455 117.99(11)
O2 C1 C2 2_656 8_455 117.40(10)
C3 C2 C7 . . 119.81(11)
C3 C2 C1 . 8_556 119.91(10)
C7 C2 C1 . 8_556 120.23(11)
C4 C3 C2 . . 120.09(12)
C4 C3 H3 . . 120.0
C2 C3 H3 . . 120.0
C3 C4 C5 . . 120.01(13)
C3 C4 H4 . . 120.0
C5 C4 H4 . . 120.0
C6 C5 C4 . . 119.87(13)
C6 C5 C8 . . 119.30(12)
C4 C5 C8 . . 120.74(13)
C7 C6 C5 . . 120.16(12)
C7 C6 H6 . . 119.9
C5 C6 H6 . . 119.9
C6 C7 C2 . . 120.03(12)
C6 C7 H7 . . 120.0
C2 C7 H7 . . 120.0
O8 C8 O9 . 5_657 125.27(14)
O8 C8 C5 . . 117.40(13)
O9 C8 C5 5_657 . 117.29(13)
O11 C11 O12 . . 121.52(11)
O11 C11 C12 . . 117.92(11)
O12 C11 C12 . . 120.56(12)
O11 C11 Eu1 . . 51.98(7)
O12 C11 Eu1 . . 69.62(8)
C12 C11 Eu1 . . 169.41(9)
C13 C12 C14 . . 119.90(11)
C13 C12 C11 . . 120.95(11)
C14 C12 C11 . . 119.15(11)
C14 C13 C12 7_557 . 119.64(11)
C14 C13 H13 7_557 . 120.2
C12 C13 H13 . . 120.2
C13 C14 C12 7_557 . 120.46(12)
C13 C14 H14 7_557 . 119.8
C12 C14 H14 . . 119.8
O15 C15 N15 . . 127.5(2)
O15 C15 H15 . . 116.3
N15 C15 H15 . . 116.3
N15 C16A C18A . . 114.3(6)
N15 C16A H16A . . 108.7
C18A C16A H16A . . 108.7
N15 C16A H16B . . 108.7
C18A C16A H16B . . 108.7
H16A C16A H16B . . 107.6
C16A C18A H18A . . 109.5
C16A C18A H18B . . 109.5
H18A C18A H18B . . 109.5
C16A C18A H18C . . 109.5
H18A C18A H18C . . 109.5
H18B C18A H18C . . 109.5
N15 C16B C18B . . 115.5(5)
N15 C16B H16C . . 108.4
C18B C16B H16C . . 108.4
N15 C16B H16D . . 108.4
C18B C16B H16D . . 108.4
H16C C16B H16D . . 107.5
N15 C17A C19A . . 106.1(4)
N15 C17A H17A . . 110.5
C19A C17A H17A . . 110.5
N15 C17A H17B . . 110.5
C19A C17A H17B . . 110.5
H17A C17A H17B . . 108.7
C19B C17B N15 . . 110.2(6)
C19B C17B H17C . . 109.6
N15 C17B H17C . . 109.6
C19B C17B H17D . . 109.6
N15 C17B H17D . . 109.6
H17C C17B H17D . . 108.1

loop_
_geom_bond_atom_site_label_1
_geom_bond_atom_site_label_2
_geom_bond_site_symmetry_2
_geom_bond_distance
Eu1 O2 . 2.2888(12)
Eu1 O1 . 2.3295(18)
Eu1 O9 . 2.3410(17)
Eu1 O8 . 2.3574(15)
Eu1 O12 5_657 2.4007(15)
Eu1 O11 . 2.4031(12)
Eu1 O15 . 2.4376(16)
Eu1 O12 . 2.7884(18)
Eu1 Eu1 5_657 4.034(2)
O1 C1 . 1.2410(17)
O2 C1 2_656 1.2694(15)
O8 C8 . 1.2577(19)
O9 C8 5_657 1.262(2)
O11 C11 . 1.2576(17)
O12 C11 . 1.2686(16)
O15 C15 . 1.211(3)
N15 C15 . 1.318(3)
N15 C16A . 1.448(5)
N15 C17A . 1.469(4)
N15 C16B . 1.473(5)
N15 C17B . 1.524(5)
C1 C2 8_455 1.4991(17)
C2 C3 . 1.3968(18)
C2 C7 . 1.3971(18)
C3 C4 . 1.389(2)
C3 H3 . 0.9300
C4 C5 . 1.398(2)
C4 H4 . 0.9300
C5 C6 . 1.394(2)
C5 C8 . 1.500(2)
C6 C7 . 1.3891(19)
C6 H6 . 0.9300
C7 H7 . 0.9300
C11 C12 . 1.4976(16)
C12 C13 . 1.3940(19)
C12 C14 . 1.3948(18)
C13 C14 7_557 1.3907(18)
C13 H13 . 0.9300
C14 H14 . 0.9300
C15 H15 . 0.9300
C16A C18A . 1.483(7)
C16A H16A . 0.9700
C16A H16B . 0.9700
C18A H18A . 0.9600
C18A H18B . 0.9600
C18A H18C . 0.9600
C16B C18B . 1.497(6)
C16B H16C . 0.9700
C16B H16D . 0.9700
C18B H18D . 0.9600
C18B H18E . 0.9600
C18B H18F . 0.9600
C17A C19A . 1.503(7)
C17A H17A . 0.9700
C17A H17B . 0.9700
C19A H19A . 0.9600
C19A H19B . 0.9600
C19A H19C . 0.9600
C17B C19B . 1.491(7)
C17B H17C . 0.9700
C17B H17D . 0.9700
C19B H19D . 0.9600
C19B H19E . 0.9600
C19B H19F . 0.9600
O99 O99 2_656 0.987(15)

loop_
_geom_torsion_atom_site_label_1
_geom_torsion_atom_site_label_2
_geom_torsion_atom_site_label_3
_geom_torsion_atom_site_label_4
_geom_torsion_site_symmetry_1
_geom_torsion_site_symmetry_4
_geom_torsion
O2 Eu1 O1 C1 . . -20.5(3)
O9 Eu1 O1 C1 . . -124.9(3)
O8 Eu1 O1 C1 . . 84.5(3)
O12 Eu1 O1 C1 5_657 . -89.2(3)
O11 Eu1 O1 C1 . . 136.1(3)
O15 Eu1 O1 C1 . . 56.1(3)
O12 Eu1 O1 C1 . . 172.1(3)
C11 Eu1 O1 C1 . . 153.9(3)
Eu1 Eu1 O1 C1 5_657 . -156.5(3)
O1 Eu1 O2 C1 . 2_656 68.61(12)
O9 Eu1 O2 C1 . 2_656 140.24(12)
O8 Eu1 O2 C1 . 2_656 -76.84(13)
O12 Eu1 O2 C1 5_657 2_656 -146.32(12)
O11 Eu1 O2 C1 . 2_656 19.70(16)
O15 Eu1 O2 C1 . 2_656 -11.05(12)
O12 Eu1 O2 C1 . 2_656 -150.00(13)
Eu1 Eu1 O2 C1 5_657 2_656 -147.33(10)
O2 Eu1 O8 C8 . . -110.2(2)
O1 Eu1 O8 C8 . . 151.4(2)
O9 Eu1 O8 C8 . . 13.1(3)
O12 Eu1 O8 C8 5_657 . -32.7(2)
O11 Eu1 O8 C8 . . 100.8(2)
O15 Eu1 O8 C8 . . -179.2(3)
O12 Eu1 O8 C8 . . 50.6(2)
C11 Eu1 O8 C8 . . 76.6(2)
Eu1 Eu1 O8 C8 5_657 . 12.6(2)
O2 Eu1 O9 C8 . 5_657 134.0(3)
O1 Eu1 O9 C8 . 5_657 -147.0(3)
O8 Eu1 O9 C8 . 5_657 9.8(3)
O12 Eu1 O9 C8 5_657 5_657 54.6(3)
O11 Eu1 O9 C8 . 5_657 -72.3(3)
O15 Eu1 O9 C8 . 5_657 -144.9(2)
O12 Eu1 O9 C8 . 5_657 -27.4(3)
C11 Eu1 O9 C8 . 5_657 -51.1(3)
Eu1 Eu1 O9 C8 5_657 5_657 10.3(3)
O2 Eu1 O11 C11 . . -177.47(9)
O1 Eu1 O11 C11 . . 132.31(12)
O9 Eu1 O11 C11 . . 60.32(11)
O8 Eu1 O11 C11 . . -74.56(12)
O12 Eu1 O11 C11 5_657 . -14.90(13)
O15 Eu1 O11 C11 . . -147.05(11)
O12 Eu1 O11 C11 . . -1.84(10)
Eu1 Eu1 O11 C11 5_657 . -8.04(10)
O2 Eu1 O12 C11 . . 174.86(11)
O1 Eu1 O12 C11 . . -46.88(12)
O9 Eu1 O12 C11 . . -110.63(13)
O8 Eu1 O12 C11 . . 96.19(12)
O12 Eu1 O12 C11 5_657 . 171.13(14)
O11 Eu1 O12 C11 . . 1.78(10)
O15 Eu1 O12 C11 . . 41.07(12)
Eu1 Eu1 O12 C11 5_657 . 171.13(14)
O2 Eu1 O12 Eu1 . 5_657 3.73(16)
O1 Eu1 O12 Eu1 . 5_657 141.99(6)
O9 Eu1 O12 Eu1 . 5_657 78.24(8)
O8 Eu1 O12 Eu1 . 5_657 -74.94(8)
O12 Eu1 O12 Eu1 5_657 5_657 0.0
O11 Eu1 O12 Eu1 . 5_657 -169.35(8)
O15 Eu1 O12 Eu1 . 5_657 -130.06(5)
C11 Eu1 O12 Eu1 . 5_657 -171.13(14)
O2 Eu1 O15 C15 . . -157.7(3)
O1 Eu1 O15 C15 . . 116.6(3)
O9 Eu1 O15 C15 . . 114.6(3)
O8 Eu1 O15 C15 . . -46.8(3)
O12 Eu1 O15 C15 5_657 . -90.7(3)
O11 Eu1 O15 C15 . . 37.9(3)
O12 Eu1 O15 C15 . . 8.3(3)
C11 Eu1 O15 C15 . . 24.7(3)
Eu1 Eu1 O15 C15 5_657 . -31.3(3)
Eu1 O1 C1 O2 . 2_656 39.1(4)
Eu1 O1 C1 C2 . 8_455 -141.8(3)
C7 C2 C3 C4 . . 1.4(3)
C1 C2 C3 C4 8_556 . -176.05(17)
C2 C3 C4 C5 . . -0.2(3)
C3 C4 C5 C6 . . -1.4(3)
C3 C4 C5 C8 . . 175.1(2)
C4 C5 C6 C7 . . 1.8(3)
C8 C5 C6 C7 . . -174.71(18)
C5 C6 C7 C2 . . -0.7(3)
C3 C2 C7 C6 . . -0.9(2)
C1 C2 C7 C6 8_556 . 176.51(14)
Eu1 O8 C8 O9 . 5_657 -24.6(4)
Eu1 O8 C8 C5 . . 153.16(16)
C6 C5 C8 O8 . . -4.9(3)
C4 C5 C8 O8 . . 178.6(2)
C6 C5 C8 O9 . 5_657 173.1(2)
C4 C5 C8 O9 . 5_657 -3.4(4)
Eu1 O11 C11 O12 . . 3.61(19)
Eu1 O11 C11 C12 . . -176.16(12)
Eu1 O12 C11 O11 5_657 . 125.9(5)
Eu1 O12 C11 O11 . . -3.03(16)
Eu1 O12 C11 C12 5_657 . -54.4(6)
Eu1 O12 C11 C12 . . 176.73(14)
Eu1 O12 C11 Eu1 5_657 . 128.9(6)
O1 Eu1 C11 O11 . . -46.15(11)
O9 Eu1 C11 O11 . . -119.14(12)
O8 Eu1 C11 O11 . . 100.47(12)
O12 Eu1 C11 O11 5_657 . 167.80(11)
O15 Eu1 C11 O11 . . 32.50(11)
O12 Eu1 C11 O11 . . 176.72(17)
Eu1 Eu1 C11 O11 5_657 . 170.81(12)
O1 Eu1 C11 O12 . . 137.13(11)
O9 Eu1 C11 O12 . . 64.14(12)
O8 Eu1 C11 O12 . . -76.25(11)
O12 Eu1 C11 O12 5_657 . -8.92(14)
O11 Eu1 C11 O12 . . -176.72(18)
O15 Eu1 C11 O12 . . -144.22(11)
Eu1 Eu1 C11 O12 5_657 . -5.91(9)
O1 Eu1 C11 C12 . . -27.4(6)
O9 Eu1 C11 C12 . . -100.4(6)
O8 Eu1 C11 C12 . . 119.2(6)
O12 Eu1 C11 C12 5_657 . -173.4(6)
O11 Eu1 C11 C12 . . 18.8(6)
O15 Eu1 C11 C12 . . 51.3(6)
O12 Eu1 C11 C12 . . -164.5(7)
Eu1 Eu1 C11 C12 5_657 . -170.4(6)
O11 C11 C12 C13 . . -167.81(16)
O12 C11 C12 C13 . . 12.4(3)
Eu1 C11 C12 C13 . . 175.5(5)
O11 C11 C12 C14 . . 11.5(2)
O12 C11 C12 C14 . . -168.30(17)
Eu1 C11 C12 C14 . . -5.2(7)
C14 C12 C13 C14 . 7_557 0.3(3)
C11 C12 C13 C14 . 7_557 179.55(17)
C13 C12 C14 C13 . 7_557 -0.3(3)
C11 C12 C14 C13 . 7_557 -179.56(17)
Eu1 O15 C15 N15 . . 153.1(3)
C16A N15 C15 O15 . . -22.3(7)
C17A N15 C15 O15 . . 165.0(4)
C16B N15 C15 O15 . . 18.0(6)
C17B N15 C15 O15 . . -155.7(5)
C15 N15 C16A C18A . . 125.0(8)
C17A N15 C16A C18A . . -62.9(10)
C16B N15 C16A C18A . . 24.7(8)
C17B N15 C16A C18A . . -92.4(9)
C15 N15 C16B C18B . . -123.1(5)
C16A N15 C16B C18B . . -23.0(6)
C17A N15 C16B C18B . . 89.5(6)
C17B N15 C16B C18B . . 51.2(6)
C15 N15 C17A C19A . . 98.8(6)
C16A N15 C17A C19A . . -73.5(6)
C16B N15 C17A C19A . . -113.0(5)
C17B N15 C17A C19A . . -15.3(7)
C15 N15 C17B C19B . . -104.2(8)
C16A N15 C17B C19B . . 116.2(8)
C17A N15 C17B C19B . . -17.4(8)
C16B N15 C17B C19B . . 81.9(9)
